data_4316409
loop_
_publ_author_name
'Muhammad Hanif'
'Helena Henke'
'Samuel M. Meier'
'Sanela Martic'
'Mahmoud Labib'
'Wolfgang Kandioller'
'Michael A. Jakupec'
'Vladimir B. Arion'
'Heinz-Bernhard Kraatz'
'Bernhard K. Keppler'
'Christian G. Hartinger'

_publ_section_title
;
 Is the Reactivity of M(II)-Arene Complexes of 3-Hydroxy-2(1H)-pyridones
 to Biomolecules the Anticancer Activity Determining Parameter?
;
_journal_name_full 'Inorganic Chemistry'
_journal_page_first 7953
_journal_page_last 7963
_journal_paper_doi 10.1021/ic1009785
_journal_volume 49
_journal_year 2010
_chemical_formula_moiety 'C26 H33 N6 O5 Ru, C F3 O3 S'
_chemical_formula_sum 'C27 H33 F3 N6 O8 Ru S'
_chemical_formula_weight 759.72
_chemical_name_systematic
; 
(hapta^6^-p-cymene)-{N-[(ethoxycarbonyl)methyl]-
-3-hydroxy-2-(1H)-pyridone-(9-ethylguanine)ruthenium(II)
trifluoromethanesulfonate 
;
_space_group_IT_number 2
_symmetry_cell_setting triclinic
_symmetry_space_group_name_Hall '-P 1'
_symmetry_space_group_name_H-M 'P -1'
_atom_sites_solution_hydrogens geom
_atom_sites_solution_primary direct
_atom_sites_solution_secondary difmap
_audit_creation_method SHELXL-97
_cell_angle_alpha 75.487(3)
_cell_angle_beta 63.316(2)
_cell_angle_gamma 86.116(3)
_cell_formula_units_Z 2
_cell_length_a 11.6654(5)
_cell_length_b 12.5639(9)
_cell_length_c 12.6860(7)
_cell_measurement_reflns_used 9893
_cell_measurement_temperature 100(2)
_cell_measurement_theta_max 29.99
_cell_measurement_theta_min 2.64
_cell_volume 1606.11(17)
_computing_structure_refinement 'SHELXL-97 (Sheldrick, 1997)'
_computing_structure_solution 'SHELXS-97 (Sheldrick, 1990)'
_diffrn_ambient_temperature 100(2)
_diffrn_measured_fraction_theta_full 0.994
_diffrn_measured_fraction_theta_max 0.994
_diffrn_radiation_monochromator graphite
_diffrn_radiation_source 'fine-focus sealed tube'
_diffrn_radiation_type MoK\a
_diffrn_radiation_wavelength 0.71073
_diffrn_reflns_av_R_equivalents 0.0609
_diffrn_reflns_av_sigmaI/netI 0.0468
_diffrn_reflns_limit_h_max 16
_diffrn_reflns_limit_h_min -16
_diffrn_reflns_limit_k_max 17
_diffrn_reflns_limit_k_min -17
_diffrn_reflns_limit_l_max 17
_diffrn_reflns_limit_l_min -17
_diffrn_reflns_number 54176
_diffrn_reflns_theta_full 30.11
_diffrn_reflns_theta_max 30.11
_diffrn_reflns_theta_min 2.51
_exptl_absorpt_coefficient_mu 0.627
_exptl_absorpt_correction_T_max 0.9229
_exptl_absorpt_correction_T_min 0.8849
_exptl_absorpt_correction_type multi-scan
_exptl_absorpt_process_details SADABS
_exptl_crystal_colour orange
_exptl_crystal_density_diffrn 1.571
_exptl_crystal_density_method 'not measured'
_exptl_crystal_description block
_exptl_crystal_F_000 776
_exptl_crystal_size_max 0.20
_exptl_crystal_size_mid 0.13
_exptl_crystal_size_min 0.13
_refine_diff_density_max 1.583
_refine_diff_density_min -1.086
_refine_diff_density_rms 0.095
_refine_ls_extinction_method none
_refine_ls_goodness_of_fit_ref 1.010
_refine_ls_hydrogen_treatment constr
_refine_ls_matrix_type full
_refine_ls_number_parameters 423
_refine_ls_number_reflns 9410
_refine_ls_number_restraints 13
_refine_ls_restrained_S_all 1.011
_refine_ls_R_factor_all 0.0524
_refine_ls_R_factor_gt 0.0382
_refine_ls_shift/su_max 0.001
_refine_ls_shift/su_mean 0.000
_refine_ls_structure_factor_coef Fsqd
_refine_ls_weighting_details 'calc w=1/[\s^2^(Fo^2^)+(0.0421P)^2^+1.6583P] where P=(Fo^2^+2Fc^2^)/3'
_refine_ls_weighting_scheme calc
_refine_ls_wR_factor_gt 0.0874
_refine_ls_wR_factor_ref 0.0948
_reflns_number_gt 7767
_reflns_number_total 9410
_reflns_threshold_expression >2sigma(I)
_cod_data_source_file ic1009785_si_002_3.cif
_cod_data_source_block hehe009a
_cod_original_cell_volume 1606.11(16)
_cod_database_code 4316409

loop_
_symmetry_equiv_pos_as_xyz
'x, y, z'
'-x, -y, -z'

loop_
_atom_site_label
_atom_site_type_symbol
_atom_site_fract_x
_atom_site_fract_y
_atom_site_fract_z
_atom_site_U_iso_or_equiv
_atom_site_adp_type
_atom_site_occupancy
_atom_site_symmetry_multiplicity
_atom_site_calc_flag
_atom_site_refinement_flags
_atom_site_disorder_assembly
_atom_site_disorder_group
Ru1 Ru 0.435172(19) 0.577949(14) 0.217720(16) 0.01468(5) Uani 1 1 d . . .
S1 S 0.82528(7) 0.18124(5) 0.14172(6) 0.02478(14) Uani 1 1 d . . .
O1 O 0.34095(16) 0.65125(13) 0.49735(15) 0.0190(3) Uani 1 1 d . . .
O2 O 0.55051(15) 0.70759(12) 0.20153(14) 0.0161(3) Uani 1 1 d . . .
O3 O 0.47251(16) 0.67062(13) 0.04480(14) 0.0175(3) Uani 1 1 d . . .
O4 O 0.46435(16) 0.91365(14) 0.31042(15) 0.0200(3) Uani 1 1 d . . .
O5 O 0.61196(16) 0.85482(15) 0.37894(15) 0.0229(4) Uani 1 1 d . . .
O6 O 0.8857(3) 0.0831(2) 0.1741(2) 0.0604(8) Uani 1 1 d . . .
O7 O 0.7651(2) 0.17289(17) 0.06780(17) 0.0316(4) Uani 1 1 d . . .
O8 O 0.7504(2) 0.22962(17) 0.24333(17) 0.0317(4) Uani 1 1 d . . .
N1 N 0.20774(18) 0.79195(16) 0.54301(17) 0.0163(4) Uani 1 1 d . . .
H1 H 0.2176 0.7847 0.6093 0.020 Uiso 1 1 calc R . .
N3 N 0.10055(18) 0.88780(16) 0.42976(17) 0.0167(4) Uani 1 1 d . . .
N7 N 0.28875(18) 0.69131(14) 0.26901(16) 0.0134(3) Uani 1 1 d . . .
N9 N 0.14941(17) 0.81672(15) 0.25449(16) 0.0137(3) Uani 1 1 d . . .
N10 N 0.0817(2) 0.93666(19) 0.5999(2) 0.0287(5) Uani 1 1 d . . .
H10A H 0.0303 0.9887 0.5901 0.034 Uiso 1 1 calc R . .
H10B H 0.1011 0.9269 0.6610 0.034 Uiso 1 1 calc R . .
N18 N 0.63746(19) 0.87743(16) 0.08163(17) 0.0181(4) Uani 1 1 d . . .
F1 F 1.0194(3) 0.3007(4) 0.1018(3) 0.1413(19) Uani 1 1 d . . .
F2 F 1.0401(2) 0.2497(3) -0.0548(2) 0.0790(9) Uani 1 1 d . . .
F3 F 0.9159(3) 0.3759(2) 0.0031(3) 0.1097(13) Uani 1 1 d . . .
C2 C 0.1302(2) 0.87261(19) 0.5219(2) 0.0180(4) Uani 1 1 d . . .
C4 C 0.1602(2) 0.81800(17) 0.35762(19) 0.0128(4) Uani 1 1 d . . .
C5 C 0.2449(2) 0.73881(17) 0.36751(19) 0.0128(4) Uani 1 1 d . . .
C6 C 0.2734(2) 0.71936(17) 0.46903(19) 0.0144(4) Uani 1 1 d . . .
C8 C 0.2289(2) 0.73992(17) 0.2045(2) 0.0147(4) Uani 1 1 d . . .
H8 H 0.2400 0.7233 0.1315 0.018 Uiso 1 1 calc R . .
C11 C 0.0567(2) 0.87663(19) 0.2160(2) 0.0176(4) Uani 1 1 d . . .
H11A H 0.0795 0.8734 0.1318 0.021 Uiso 1 1 calc R . .
H11B H 0.0606 0.9549 0.2167 0.021 Uiso 1 1 calc R . .
C12 C -0.0786(3) 0.8277(3) 0.2998(2) 0.0335(6) Uani 1 1 d . . .
H12A H -0.1387 0.8689 0.2725 0.050 Uiso 1 1 calc R . .
H12B H -0.1017 0.8318 0.3831 0.050 Uiso 1 1 calc R . .
H12C H -0.0829 0.7505 0.2982 0.050 Uiso 1 1 calc R . .
C13 C 0.5733(2) 0.78261(18) 0.1037(2) 0.0155(4) Uani 1 1 d . . .
C14 C 0.5333(2) 0.76615(18) 0.0171(2) 0.0158(4) Uani 1 1 d . . .
C15 C 0.5630(2) 0.8486(2) -0.0876(2) 0.0217(5) Uani 1 1 d . . .
H15 H 0.5389 0.8394 -0.1472 0.026 Uiso 1 1 calc R . .
C16 C 0.6288(3) 0.9462(2) -0.1059(2) 0.0272(5) Uani 1 1 d . . .
H16 H 0.6486 1.0030 -0.1779 0.033 Uiso 1 1 calc R . .
C17 C 0.6646(2) 0.9605(2) -0.0217(2) 0.0247(5) Uani 1 1 d . . .
H17 H 0.7080 1.0272 -0.0343 0.030 Uiso 1 1 calc R . .
C19 C 0.6820(2) 0.8867(2) 0.1702(2) 0.0206(5) Uani 1 1 d . . .
H19A H 0.7356 0.9557 0.1394 0.025 Uiso 1 1 calc R . .
H19B H 0.7361 0.8244 0.1796 0.025 Uiso 1 1 calc R . .
C20 C 0.5704(2) 0.88647(18) 0.2936(2) 0.0171(4) Uani 1 1 d . . .
C21 C 0.5175(2) 0.8472(2) 0.5049(2) 0.0210(5) Uani 1 1 d . . .
H21A H 0.4631 0.7784 0.5378 0.025 Uiso 1 1 calc R . .
H21B H 0.4614 0.9103 0.5093 0.025 Uiso 1 1 calc R . .
C22 C 0.5902(3) 0.8480(2) 0.5771(2) 0.0270(5) Uani 1 1 d . . .
H22A H 0.5293 0.8434 0.6622 0.041 Uiso 1 1 calc R . .
H22B H 0.6439 0.9164 0.5435 0.041 Uiso 1 1 calc R . .
H22C H 0.6448 0.7849 0.5725 0.041 Uiso 1 1 calc R . .
C23 C 0.5662(3) 0.46008(18) 0.2558(2) 0.0214(5) Uani 1 1 d . . .
C24 C 0.5441(3) 0.43616(18) 0.1638(2) 0.0238(5) Uani 1 1 d . . .
H24 H 0.6149 0.4278 0.0907 0.029 Uiso 1 1 calc R . .
C25 C 0.4170(3) 0.42429(19) 0.1790(2) 0.0247(5) Uani 1 1 d . . .
H25 H 0.4046 0.4101 0.1146 0.030 Uiso 1 1 calc R . .
C26 C 0.3080(3) 0.43310(18) 0.2875(2) 0.0240(5) Uani 1 1 d D B .
C27 C 0.3316(3) 0.45228(18) 0.3824(2) 0.0222(5) Uani 1 1 d . . .
H27 H 0.2609 0.4560 0.4576 0.027 Uiso 1 1 calc R . .
C28 C 0.4572(3) 0.46584(18) 0.3671(2) 0.0207(5) Uani 1 1 d . . .
H28 H 0.4698 0.4791 0.4318 0.025 Uiso 1 1 calc R . .
C29 C 0.6982(3) 0.4898(2) 0.2352(3) 0.0304(6) Uani 1 1 d . . .
H29A H 0.7307 0.4268 0.2753 0.046 Uiso 1 1 calc R . .
H29B H 0.6945 0.5526 0.2693 0.046 Uiso 1 1 calc R . .
H29C H 0.7556 0.5095 0.1477 0.046 Uiso 1 1 calc R . .
C30 C 0.1746(3) 0.42304(19) 0.2987(2) 0.0338(6) Uani 1 1 d D . .
H30 H 0.1102 0.4553 0.3597 0.041 Uiso 0.60 1 d PR A 1
H30X H 0.1691 0.4523 0.2236 0.041 Uiso 0.40 1 d PR A 2
C31 C 0.1725(5) 0.4579(4) 0.1752(4) 0.0414(10) Uani 0.60 1 d PD B 1
H31A H 0.0844 0.4500 0.1867 0.062 Uiso 0.60 1 calc PR B 1
H31B H 0.2277 0.4112 0.1228 0.062 Uiso 0.60 1 calc PR B 1
H31C H 0.2041 0.5349 0.1368 0.062 Uiso 0.60 1 calc PR B 1
C32 C 0.1379(4) 0.3056(3) 0.3069(7) 0.071(3) Uani 0.60 1 d PD B 1
H32A H 0.0513 0.3030 0.3130 0.106 Uiso 0.60 1 calc PR B 1
H32B H 0.1396 0.2557 0.3791 0.106 Uiso 0.60 1 calc PR B 1
H32C H 0.1993 0.2830 0.2339 0.106 Uiso 0.60 1 calc PR B 1
C31X C 0.0729(4) 0.4632(6) 0.4063(6) 0.0414(10) Uani 0.40 1 d PD B 2
H31D H -0.0118 0.4555 0.4096 0.062 Uiso 0.40 1 calc PR B 2
H31E H 0.0926 0.5407 0.3962 0.062 Uiso 0.40 1 calc PR B 2
H31F H 0.0725 0.4191 0.4820 0.062 Uiso 0.40 1 calc PR B 2
C32X C 0.1128(5) 0.3069(4) 0.3654(9) 0.071(3) Uani 0.40 1 d PD B 2
H32D H 0.0266 0.3040 0.3706 0.106 Uiso 0.40 1 calc PR B 2
H32E H 0.1066 0.2883 0.4476 0.106 Uiso 0.40 1 calc PR B 2
H32F H 0.1656 0.2541 0.3207 0.106 Uiso 0.40 1 calc PR B 2
C33 C 0.9585(4) 0.2808(4) 0.0433(4) 0.0625(12) Uani 1 1 d . . .

loop_
_atom_site_aniso_label
_atom_site_aniso_U_11
_atom_site_aniso_U_22
_atom_site_aniso_U_33
_atom_site_aniso_U_23
_atom_site_aniso_U_13
_atom_site_aniso_U_12
Ru1 0.02375(10) 0.01207(8) 0.01264(9) -0.00718(6) -0.01057(7) 0.00630(6)
S1 0.0317(3) 0.0304(3) 0.0253(3) -0.0165(3) -0.0205(3) 0.0129(3)
O1 0.0249(9) 0.0206(7) 0.0175(8) -0.0091(6) -0.0136(7) 0.0102(7)
O2 0.0216(8) 0.0155(7) 0.0135(7) -0.0043(6) -0.0099(7) 0.0041(6)
O3 0.0263(9) 0.0174(7) 0.0134(7) -0.0082(6) -0.0114(7) 0.0065(6)
O4 0.0217(8) 0.0231(8) 0.0188(8) -0.0075(7) -0.0116(7) 0.0054(7)
O5 0.0180(8) 0.0369(10) 0.0148(8) -0.0058(7) -0.0085(7) 0.0015(7)
O6 0.097(2) 0.0646(16) 0.0603(16) -0.0431(14) -0.0625(16) 0.0558(16)
O7 0.0360(11) 0.0444(11) 0.0234(9) -0.0135(9) -0.0189(9) 0.0048(9)
O8 0.0418(12) 0.0399(11) 0.0200(9) -0.0148(8) -0.0167(9) 0.0087(9)
N1 0.0188(9) 0.0241(9) 0.0120(9) -0.0102(7) -0.0102(8) 0.0081(8)
N3 0.0173(9) 0.0246(9) 0.0151(9) -0.0122(8) -0.0105(8) 0.0095(8)
N7 0.0179(9) 0.0144(8) 0.0120(8) -0.0073(7) -0.0084(7) 0.0037(7)
N9 0.0148(9) 0.0182(8) 0.0108(8) -0.0064(7) -0.0070(7) 0.0035(7)
N10 0.0374(13) 0.0413(12) 0.0245(11) -0.0247(10) -0.0232(10) 0.0264(10)
N18 0.0171(9) 0.0232(9) 0.0136(9) -0.0037(7) -0.0066(8) -0.0006(7)
F1 0.0671(18) 0.271(5) 0.106(2) -0.119(3) -0.0079(17) -0.069(3)
F2 0.0335(11) 0.135(2) 0.0661(16) -0.0707(17) 0.0059(11) -0.0112(13)
F3 0.130(3) 0.0503(15) 0.0733(19) -0.0194(14) 0.0267(18) -0.0317(17)
C2 0.0178(11) 0.0247(11) 0.0156(10) -0.0112(9) -0.0088(9) 0.0087(9)
C4 0.0121(9) 0.0174(9) 0.0105(9) -0.0046(8) -0.0059(8) 0.0009(8)
C5 0.0153(10) 0.0157(9) 0.0094(9) -0.0059(8) -0.0060(8) 0.0016(8)
C6 0.0145(10) 0.0169(9) 0.0125(10) -0.0060(8) -0.0056(8) 0.0011(8)
C8 0.0184(10) 0.0152(9) 0.0130(10) -0.0059(8) -0.0080(9) 0.0021(8)
C11 0.0165(10) 0.0266(11) 0.0152(10) -0.0088(9) -0.0107(9) 0.0077(9)
C12 0.0184(12) 0.0628(19) 0.0229(13) -0.0129(13) -0.0109(11) 0.0002(12)
C13 0.0152(10) 0.0185(10) 0.0136(10) -0.0064(8) -0.0067(8) 0.0060(8)
C14 0.0174(10) 0.0195(10) 0.0120(10) -0.0081(8) -0.0064(8) 0.0061(8)
C15 0.0231(12) 0.0289(12) 0.0130(10) -0.0051(9) -0.0081(9) 0.0025(10)
C16 0.0300(14) 0.0318(13) 0.0159(12) 0.0018(10) -0.0101(11) -0.0045(11)
C17 0.0231(12) 0.0277(12) 0.0163(11) 0.0019(10) -0.0056(10) -0.0066(10)
C19 0.0177(11) 0.0293(12) 0.0163(11) -0.0050(9) -0.0085(9) -0.0032(9)
C20 0.0202(11) 0.0166(9) 0.0163(10) -0.0037(8) -0.0096(9) -0.0017(8)
C21 0.0234(12) 0.0260(11) 0.0163(11) -0.0075(9) -0.0100(10) 0.0012(9)
C22 0.0365(15) 0.0280(12) 0.0255(13) -0.0094(11) -0.0208(12) 0.0062(11)
C23 0.0322(13) 0.0128(9) 0.0215(12) -0.0045(9) -0.0149(11) 0.0101(9)
C24 0.0382(14) 0.0146(10) 0.0206(12) -0.0095(9) -0.0138(11) 0.0122(10)
C25 0.0446(16) 0.0145(10) 0.0242(12) -0.0113(9) -0.0207(12) 0.0073(10)
C26 0.0349(14) 0.0155(10) 0.0261(13) -0.0084(9) -0.0161(11) 0.0032(10)
C27 0.0332(13) 0.0144(10) 0.0174(11) -0.0041(9) -0.0101(10) 0.0012(9)
C28 0.0355(14) 0.0144(10) 0.0165(11) -0.0036(8) -0.0161(10) 0.0065(9)
C29 0.0313(14) 0.0281(13) 0.0339(15) -0.0053(11) -0.0190(12) 0.0111(11)
C30 0.0321(15) 0.0339(14) 0.0381(16) -0.0118(13) -0.0165(13) 0.0016(12)
C31 0.043(2) 0.040(2) 0.054(3) -0.017(2) -0.030(2) 0.0049(19)
C32 0.031(3) 0.050(3) 0.090(8) 0.019(3) -0.007(4) -0.021(2)
C31X 0.043(2) 0.040(2) 0.054(3) -0.017(2) -0.030(2) 0.0049(19)
C32X 0.031(3) 0.050(3) 0.090(8) 0.019(3) -0.007(4) -0.021(2)
C33 0.045(2) 0.086(3) 0.056(2) -0.052(2) -0.0011(18) -0.020(2)

loop_
_atom_type_symbol
_atom_type_description
_atom_type_scat_dispersion_real
_atom_type_scat_dispersion_imag
_atom_type_scat_source
C C 0.0033 0.0016 'International Tables Vol C Tables 4.2.6.8 and 6.1.1.4'
H H 0.0000 0.0000 'International Tables Vol C Tables 4.2.6.8 and 6.1.1.4'
N N 0.0061 0.0033 'International Tables Vol C Tables 4.2.6.8 and 6.1.1.4'
O O 0.0106 0.0060 'International Tables Vol C Tables 4.2.6.8 and 6.1.1.4'
F F 0.0171 0.0103 'International Tables Vol C Tables 4.2.6.8 and 6.1.1.4'
S S 0.1246 0.1234 'International Tables Vol C Tables 4.2.6.8 and 6.1.1.4'
Ru Ru -1.2594 0.8363 'International Tables Vol C Tables 4.2.6.8 and 6.1.1.4'

loop_
_geom_angle_atom_site_label_1
_geom_angle_atom_site_label_2
_geom_angle_atom_site_label_3
_geom_angle
_geom_angle_site_symmetry_1
_geom_angle_site_symmetry_3
_geom_angle_publ_flag
O3 Ru1 O2 79.83(6) . . ?
O3 Ru1 N7 82.01(6) . . ?
O2 Ru1 N7 82.60(6) . . ?
O3 Ru1 C25 93.92(8) . . ?
O2 Ru1 C25 150.03(9) . . ?
N7 Ru1 C25 125.87(9) . . ?
O3 Ru1 C27 153.92(8) . . ?
O2 Ru1 C27 125.06(8) . . ?
N7 Ru1 C27 92.84(8) . . ?
C25 Ru1 C27 68.41(9) . . ?
O3 Ru1 C26 116.32(8) . . ?
O2 Ru1 C26 163.62(7) . . ?
N7 Ru1 C26 96.35(8) . . ?
C25 Ru1 C26 38.35(10) . . ?
C27 Ru1 C26 38.56(9) . . ?
O3 Ru1 C28 161.84(8) . . ?
O2 Ru1 C28 95.96(8) . . ?
N7 Ru1 C28 115.17(8) . . ?
C25 Ru1 C28 80.87(9) . . ?
C27 Ru1 C28 37.92(10) . . ?
C26 Ru1 C28 69.58(9) . . ?
O3 Ru1 C23 123.56(8) . . ?
O2 Ru1 C23 89.97(8) . . ?
N7 Ru1 C23 151.74(8) . . ?
C25 Ru1 C23 69.00(9) . . ?
C27 Ru1 C23 69.29(10) . . ?
C26 Ru1 C23 83.26(10) . . ?
C28 Ru1 C23 38.37(9) . . ?
O3 Ru1 C24 97.34(8) . . ?
O2 Ru1 C24 113.04(9) . . ?
N7 Ru1 C24 164.08(9) . . ?
C25 Ru1 C24 38.20(10) . . ?
C27 Ru1 C24 80.73(9) . . ?
C26 Ru1 C24 69.55(10) . . ?
C28 Ru1 C24 67.85(9) . . ?
C23 Ru1 C24 37.53(9) . . ?
O7 S1 O6 114.29(13) . . ?
O7 S1 O8 115.72(12) . . ?
O6 S1 O8 113.17(13) . . ?
O7 S1 C33 104.46(17) . . ?
O6 S1 C33 103.8(2) . . ?
O8 S1 C33 103.50(14) . . ?
C13 O2 Ru1 110.29(13) . . ?
C14 O3 Ru1 112.32(13) . . ?
C20 O5 C21 116.96(18) . . ?
C2 N1 C6 126.38(18) . . ?
C2 N1 H1 116.8 . . ?
C6 N1 H1 116.8 . . ?
C2 N3 C4 112.24(18) . . ?
C8 N7 C5 105.37(17) . . ?
C8 N7 Ru1 125.46(14) . . ?
C5 N7 Ru1 128.86(14) . . ?
C8 N9 C4 107.00(17) . . ?
C8 N9 C11 126.89(17) . . ?
C4 N9 C11 125.65(17) . . ?
C2 N10 H10A 120.0 . . ?
C2 N10 H10B 120.0 . . ?
H10A N10 H10B 120.0 . . ?
C13 N18 C17 121.8(2) . . ?
C13 N18 C19 117.10(19) . . ?
C17 N18 C19 121.0(2) . . ?
N3 C2 N10 119.7(2) . . ?
N3 C2 N1 123.03(19) . . ?
N10 C2 N1 117.3(2) . . ?
N3 C4 N9 124.90(19) . . ?
N3 C4 C5 128.89(19) . . ?
N9 C4 C5 106.17(17) . . ?
C4 C5 N7 109.34(17) . . ?
C4 C5 C6 119.04(18) . . ?
N7 C5 C6 131.62(19) . . ?
O1 C6 N1 120.14(19) . . ?
O1 C6 C5 129.58(19) . . ?
N1 C6 C5 110.26(18) . . ?
N7 C8 N9 112.09(18) . . ?
N7 C8 H8 124.0 . . ?
N9 C8 H8 124.0 . . ?
N9 C11 C12 111.0(2) . . ?
N9 C11 H11A 109.4 . . ?
C12 C11 H11A 109.4 . . ?
N9 C11 H11B 109.4 . . ?
C12 C11 H11B 109.4 . . ?
H11A C11 H11B 108.0 . . ?
C11 C12 H12A 109.5 . . ?
C11 C12 H12B 109.5 . . ?
H12A C12 H12B 109.5 . . ?
C11 C12 H12C 109.5 . . ?
H12A C12 H12C 109.5 . . ?
H12B C12 H12C 109.5 . . ?
O2 C13 N18 119.37(19) . . ?
O2 C13 C14 120.9(2) . . ?
N18 C13 C14 119.8(2) . . ?
O3 C14 C15 125.8(2) . . ?
O3 C14 C13 115.94(19) . . ?
C15 C14 C13 118.3(2) . . ?
C14 C15 C16 119.9(2) . . ?
C14 C15 H15 120.1 . . ?
C16 C15 H15 120.1 . . ?
C17 C16 C15 120.8(2) . . ?
C17 C16 H16 119.6 . . ?
C15 C16 H16 119.6 . . ?
C16 C17 N18 119.5(2) . . ?
C16 C17 H17 120.3 . . ?
N18 C17 H17 120.3 . . ?
N18 C19 C20 111.75(19) . . ?
N18 C19 H19A 109.3 . . ?
C20 C19 H19A 109.3 . . ?
N18 C19 H19B 109.3 . . ?
C20 C19 H19B 109.3 . . ?
H19A C19 H19B 107.9 . . ?
O4 C20 O5 126.0(2) . . ?
O4 C20 C19 125.3(2) . . ?
O5 C20 C19 108.62(19) . . ?
O5 C21 C22 107.5(2) . . ?
O5 C21 H21A 110.2 . . ?
C22 C21 H21A 110.2 . . ?
O5 C21 H21B 110.2 . . ?
C22 C21 H21B 110.2 . . ?
H21A C21 H21B 108.5 . . ?
C21 C22 H22A 109.5 . . ?
C21 C22 H22B 109.5 . . ?
H22A C22 H22B 109.5 . . ?
C21 C22 H22C 109.5 . . ?
H22A C22 H22C 109.5 . . ?
H22B C22 H22C 109.5 . . ?
C24 C23 C28 118.0(2) . . ?
C24 C23 C29 121.7(2) . . ?
C28 C23 C29 120.0(2) . . ?
C24 C23 Ru1 71.41(13) . . ?
C28 C23 Ru1 70.21(13) . . ?
C29 C23 Ru1 124.55(17) . . ?
C23 C24 C25 120.7(2) . . ?
C23 C24 Ru1 71.06(12) . . ?
C25 C24 Ru1 69.66(13) . . ?
C23 C24 H24 119.7 . . ?
C25 C24 H24 119.7 . . ?
Ru1 C24 H24 132.8 . . ?
C26 C25 C24 121.9(2) . . ?
C26 C25 Ru1 71.16(13) . . ?
C24 C25 Ru1 72.14(13) . . ?
C26 C25 H25 119.1 . . ?
C24 C25 H25 119.1 . . ?
Ru1 C25 H25 130.4 . . ?
C25 C26 C27 116.9(2) . . ?
C25 C26 C30 120.17(19) . . ?
C27 C26 C30 122.9(2) . . ?
C25 C26 Ru1 70.50(14) . . ?
C27 C26 Ru1 70.54(14) . . ?
C30 C26 Ru1 129.20(14) . . ?
C28 C27 C26 121.4(2) . . ?
C28 C27 Ru1 71.35(14) . . ?
C26 C27 Ru1 70.89(14) . . ?
C28 C27 H27 119.3 . . ?
C26 C27 H27 119.3 . . ?
Ru1 C27 H27 131.4 . . ?
C27 C28 C23 121.1(2) . . ?
C27 C28 Ru1 70.73(13) . . ?
C23 C28 Ru1 71.41(13) . . ?
C27 C28 H28 119.5 . . ?
C23 C28 H28 119.5 . . ?
Ru1 C28 H28 131.2 . . ?
C23 C29 H29A 109.5 . . ?
C23 C29 H29B 109.5 . . ?
H29A C29 H29B 109.5 . . ?
C23 C29 H29C 109.5 . . ?
H29A C29 H29C 109.5 . . ?
H29B C29 H29C 109.5 . . ?
C26 C30 C31X 112.37(18) . . ?
C26 C30 C31 112.24(18) . . ?
C31X C30 C31 119.6(4) . . ?
C26 C30 C32 112.16(18) . . ?
C31X C30 C32 110.0(4) . . ?
C31 C30 C32 88.0(3) . . ?
C26 C30 C32X 112.12(18) . . ?
C31X C30 C32X 88.0(3) . . ?
C31 C30 C32X 110.1(4) . . ?
C26 C30 H30 114.1 . . ?
C31 C30 H30 113.9 . . ?
C32 C30 H30 113.8 . . ?
C32X C30 H30 92.9 . . ?
C26 C30 H30X 113.8 . . ?
C31X C30 H30X 114.0 . . ?
C32 C30 H30X 93.0 . . ?
C32X C30 H30X 114.0 . . ?
H30 C30 H30X 108.2 . . ?
C30 C31 H31A 109.5 . . ?
H30X C31 H31A 106.4 . . ?
C30 C31 H31B 109.5 . . ?
H30X C31 H31B 119.6 . . ?
H31A C31 H31B 109.5 . . ?
C30 C31 H31C 109.5 . . ?
H30X C31 H31C 102.0 . . ?
H31A C31 H31C 109.5 . . ?
H31B C31 H31C 109.5 . . ?
C30 C32 H32A 109.5 . . ?
C30 C32 H32B 109.5 . . ?
H32A C32 H32B 109.5 . . ?
C30 C32 H32C 109.5 . . ?
H32A C32 H32C 109.5 . . ?
H32B C32 H32C 109.5 . . ?
C30 C31X H31D 109.5 . . ?
H30 C31X H31D 106.1 . . ?
C30 C31X H31E 109.5 . . ?
H30 C31X H31E 102.1 . . ?
H31D C31X H31E 109.5 . . ?
C30 C31X H31F 109.5 . . ?
H30 C31X H31F 119.8 . . ?
H31D C31X H31F 109.5 . . ?
H31E C31X H31F 109.5 . . ?
C30 C32X H32D 109.5 . . ?
C30 C32X H32E 109.5 . . ?
H32D C32X H32E 109.5 . . ?
C30 C32X H32F 109.5 . . ?
H32D C32X H32F 109.5 . . ?
H32E C32X H32F 109.5 . . ?
F1 C33 F2 109.6(3) . . ?
F1 C33 F3 107.4(4) . . ?
F2 C33 F3 105.7(4) . . ?
F1 C33 S1 111.1(3) . . ?
F2 C33 S1 112.5(3) . . ?
F3 C33 S1 110.2(3) . . ?

loop_
_geom_bond_atom_site_label_1
_geom_bond_atom_site_label_2
_geom_bond_distance
_geom_bond_site_symmetry_2
_geom_bond_publ_flag
Ru1 O3 2.0707(16) . ?
Ru1 O2 2.0944(16) . ?
Ru1 N7 2.1228(17) . ?
Ru1 C25 2.154(2) . ?
Ru1 C27 2.158(2) . ?
Ru1 C26 2.162(2) . ?
Ru1 C28 2.166(2) . ?
Ru1 C23 2.182(2) . ?
Ru1 C24 2.186(2) . ?
S1 O7 1.4263(18) . ?
S1 O6 1.440(2) . ?
S1 O8 1.4504(19) . ?
S1 C33 1.810(4) . ?
O1 C6 1.221(3) . ?
O2 C13 1.285(3) . ?
O3 C14 1.322(3) . ?
O4 C20 1.198(3) . ?
O5 C20 1.340(3) . ?
O5 C21 1.460(3) . ?
N1 C2 1.369(3) . ?
N1 C6 1.410(3) . ?
N1 H1 0.8800 . ?
N3 C2 1.328(3) . ?
N3 C4 1.356(3) . ?
N7 C8 1.317(3) . ?
N7 C5 1.392(2) . ?
N9 C8 1.361(3) . ?
N9 C4 1.373(3) . ?
N9 C11 1.468(3) . ?
N10 C2 1.335(3) . ?
N10 H10A 0.8800 . ?
N10 H10B 0.8800 . ?
N18 C13 1.350(3) . ?
N18 C17 1.376(3) . ?
N18 C19 1.464(3) . ?
F1 C33 1.306(5) . ?
F2 C33 1.318(4) . ?
F3 C33 1.334(6) . ?
C4 C5 1.378(3) . ?
C5 C6 1.430(3) . ?
C8 H8 0.9500 . ?
C11 C12 1.515(4) . ?
C11 H11A 0.9900 . ?
C11 H11B 0.9900 . ?
C12 H12A 0.9800 . ?
C12 H12B 0.9800 . ?
C12 H12C 0.9800 . ?
C13 C14 1.433(3) . ?
C14 C15 1.379(3) . ?
C15 C16 1.404(4) . ?
C15 H15 0.9500 . ?
C16 C17 1.361(3) . ?
C16 H16 0.9500 . ?
C17 H17 0.9500 . ?
C19 C20 1.521(3) . ?
C19 H19A 0.9900 . ?
C19 H19B 0.9900 . ?
C21 C22 1.504(3) . ?
C21 H21A 0.9900 . ?
C21 H21B 0.9900 . ?
C22 H22A 0.9800 . ?
C22 H22B 0.9800 . ?
C22 H22C 0.9800 . ?
C23 C24 1.405(3) . ?
C23 C28 1.429(3) . ?
C23 C29 1.499(4) . ?
C24 C25 1.420(4) . ?
C24 H24 0.9500 . ?
C25 C26 1.417(4) . ?
C25 H25 0.9500 . ?
C26 C27 1.426(3) . ?
C26 C30 1.510(4) . ?
C27 C28 1.405(4) . ?
C27 H27 0.9500 . ?
C28 H28 0.9500 . ?
C29 H29A 0.9800 . ?
C29 H29B 0.9800 . ?
C29 H29C 0.9800 . ?
C30 C31X 1.528(4) . ?
C30 C31 1.528(3) . ?
C30 C32 1.529(4) . ?
C30 C32X 1.529(4) . ?
C30 H30 0.9600 . ?
C30 H30X 0.9600 . ?
C31 H30X 0.5838 . ?
C31 H31A 0.9800 . ?
C31 H31B 0.9800 . ?
C31 H31C 0.9800 . ?
C32 H32A 0.9800 . ?
C32 H32B 0.9800 . ?
C32 H32C 0.9800 . ?
C31X H30 0.5841 . ?
C31X H31D 0.9800 . ?
C31X H31E 0.9800 . ?
C31X H31F 0.9800 . ?
C32X H32D 0.9800 . ?
C32X H32E 0.9800 . ?
C32X H32F 0.9800 . ?

loop_
_geom_torsion_atom_site_label_1
_geom_torsion_atom_site_label_2
_geom_torsion_atom_site_label_3
_geom_torsion_atom_site_label_4
_geom_torsion
_geom_torsion_site_symmetry_1
_geom_torsion_site_symmetry_2
_geom_torsion_site_symmetry_3
_geom_torsion_site_symmetry_4
_geom_torsion_publ_flag
O3 Ru1 O2 C13 7.19(13) . . . . ?
N7 Ru1 O2 C13 -75.97(14) . . . . ?
C25 Ru1 O2 C13 87.3(2) . . . . ?
C27 Ru1 O2 C13 -164.24(14) . . . . ?
C26 Ru1 O2 C13 -163.3(3) . . . . ?
C28 Ru1 O2 C13 169.35(14) . . . . ?
C23 Ru1 O2 C13 131.37(15) . . . . ?
C24 Ru1 O2 C13 100.91(15) . . . . ?
O2 Ru1 O3 C14 -7.30(14) . . . . ?
N7 Ru1 O3 C14 76.56(14) . . . . ?
C25 Ru1 O3 C14 -157.74(15) . . . . ?
C27 Ru1 O3 C14 156.60(18) . . . . ?
C26 Ru1 O3 C14 169.73(14) . . . . ?
C28 Ru1 O3 C14 -85.3(3) . . . . ?
C23 Ru1 O3 C14 -90.43(16) . . . . ?
C24 Ru1 O3 C14 -119.49(15) . . . . ?
O3 Ru1 N7 C8 30.33(18) . . . . ?
O2 Ru1 N7 C8 111.03(19) . . . . ?
C25 Ru1 N7 C8 -58.7(2) . . . . ?
C27 Ru1 N7 C8 -123.98(19) . . . . ?
C26 Ru1 N7 C8 -85.44(19) . . . . ?
C28 Ru1 N7 C8 -155.84(18) . . . . ?
C23 Ru1 N7 C8 -173.02(19) . . . . ?
C24 Ru1 N7 C8 -58.4(4) . . . . ?
O3 Ru1 N7 C5 -142.29(19) . . . . ?
O2 Ru1 N7 C5 -61.59(18) . . . . ?
C25 Ru1 N7 C5 128.65(18) . . . . ?
C27 Ru1 N7 C5 63.40(19) . . . . ?
C26 Ru1 N7 C5 101.94(19) . . . . ?
C28 Ru1 N7 C5 31.5(2) . . . . ?
C23 Ru1 N7 C5 14.4(3) . . . . ?
C24 Ru1 N7 C5 129.0(3) . . . . ?
C4 N3 C2 N10 178.4(2) . . . . ?
C4 N3 C2 N1 -2.7(3) . . . . ?
C6 N1 C2 N3 4.4(4) . . . . ?
C6 N1 C2 N10 -176.7(2) . . . . ?
C2 N3 C4 N9 -178.6(2) . . . . ?
C2 N3 C4 C5 -1.1(3) . . . . ?
C8 N9 C4 N3 176.5(2) . . . . ?
C11 N9 C4 N3 -10.8(3) . . . . ?
C8 N9 C4 C5 -1.4(2) . . . . ?
C11 N9 C4 C5 171.3(2) . . . . ?
N3 C4 C5 N7 -176.1(2) . . . . ?
N9 C4 C5 N7 1.7(2) . . . . ?
N3 C4 C5 C6 3.5(4) . . . . ?
N9 C4 C5 C6 -178.70(19) . . . . ?
C8 N7 C5 C4 -1.3(2) . . . . ?
Ru1 N7 C5 C4 172.48(15) . . . . ?
C8 N7 C5 C6 179.1(2) . . . . ?
Ru1 N7 C5 C6 -7.1(4) . . . . ?
C2 N1 C6 O1 179.3(2) . . . . ?
C2 N1 C6 C5 -1.8(3) . . . . ?
C4 C5 C6 O1 176.9(2) . . . . ?
N7 C5 C6 O1 -3.5(4) . . . . ?
C4 C5 C6 N1 -1.8(3) . . . . ?
N7 C5 C6 N1 177.8(2) . . . . ?
C5 N7 C8 N9 0.4(2) . . . . ?
Ru1 N7 C8 N9 -173.64(14) . . . . ?
C4 N9 C8 N7 0.6(3) . . . . ?
C11 N9 C8 N7 -171.9(2) . . . . ?
C8 N9 C11 C12 101.4(3) . . . . ?
C4 N9 C11 C12 -69.8(3) . . . . ?
Ru1 O2 C13 N18 174.60(16) . . . . ?
Ru1 O2 C13 C14 -6.3(2) . . . . ?
C17 N18 C13 O2 179.9(2) . . . . ?
C19 N18 C13 O2 2.4(3) . . . . ?
C17 N18 C13 C14 0.9(3) . . . . ?
C19 N18 C13 C14 -176.66(19) . . . . ?
Ru1 O3 C14 C15 -175.05(18) . . . . ?
Ru1 O3 C14 C13 6.3(2) . . . . ?
O2 C13 C14 O3 0.2(3) . . . . ?
N18 C13 C14 O3 179.20(19) . . . . ?
O2 C13 C14 C15 -178.6(2) . . . . ?
N18 C13 C14 C15 0.4(3) . . . . ?
O3 C14 C15 C16 -179.7(2) . . . . ?
C13 C14 C15 C16 -1.0(3) . . . . ?
C14 C15 C16 C17 0.4(4) . . . . ?
C15 C16 C17 N18 0.9(4) . . . . ?
C13 N18 C17 C16 -1.5(4) . . . . ?
C19 N18 C17 C16 175.9(2) . . . . ?
C13 N18 C19 C20 -65.3(3) . . . . ?
C17 N18 C19 C20 117.2(2) . . . . ?
C21 O5 C20 O4 3.5(3) . . . . ?
C21 O5 C20 C19 -178.80(19) . . . . ?
N18 C19 C20 O4 -24.6(3) . . . . ?
N18 C19 C20 O5 157.63(19) . . . . ?
C20 O5 C21 C22 -161.6(2) . . . . ?
O3 Ru1 C23 C24 -52.28(18) . . . . ?
O2 Ru1 C23 C24 -130.02(15) . . . . ?
N7 Ru1 C23 C24 155.83(17) . . . . ?
C25 Ru1 C23 C24 28.12(16) . . . . ?
C27 Ru1 C23 C24 102.09(17) . . . . ?
C26 Ru1 C23 C24 64.94(16) . . . . ?
C28 Ru1 C23 C24 130.3(2) . . . . ?
O3 Ru1 C23 C28 177.41(12) . . . . ?
O2 Ru1 C23 C28 99.67(14) . . . . ?
N7 Ru1 C23 C28 25.5(3) . . . . ?
C25 Ru1 C23 C28 -102.19(16) . . . . ?
C27 Ru1 C23 C28 -28.23(14) . . . . ?
C26 Ru1 C23 C28 -65.37(14) . . . . ?
C24 Ru1 C23 C28 -130.3(2) . . . . ?
O3 Ru1 C23 C29 64.0(2) . . . . ?
O2 Ru1 C23 C29 -13.8(2) . . . . ?
N7 Ru1 C23 C29 -87.9(3) . . . . ?
C25 Ru1 C23 C29 144.4(2) . . . . ?
C27 Ru1 C23 C29 -141.7(2) . . . . ?
C26 Ru1 C23 C29 -178.8(2) . . . . ?
C28 Ru1 C23 C29 -113.4(3) . . . . ?
C24 Ru1 C23 C29 116.3(3) . . . . ?
C28 C23 C24 C25 3.5(3) . . . . ?
C29 C23 C24 C25 -170.6(2) . . . . ?
Ru1 C23 C24 C25 -50.87(19) . . . . ?
C28 C23 C24 Ru1 54.33(18) . . . . ?
C29 C23 C24 Ru1 -119.7(2) . . . . ?
O3 Ru1 C24 C23 138.35(15) . . . . ?
O2 Ru1 C24 C23 56.33(16) . . . . ?
N7 Ru1 C24 C23 -135.0(3) . . . . ?
C25 Ru1 C24 C23 -134.6(2) . . . . ?
C27 Ru1 C24 C23 -67.93(16) . . . . ?
C26 Ru1 C24 C23 -106.24(17) . . . . ?
C28 Ru1 C24 C23 -30.74(15) . . . . ?
O3 Ru1 C24 C25 -87.01(15) . . . . ?
O2 Ru1 C24 C25 -169.03(13) . . . . ?
N7 Ru1 C24 C25 -0.4(4) . . . . ?
C27 Ru1 C24 C25 66.70(15) . . . . ?
C26 Ru1 C24 C25 28.40(14) . . . . ?
C28 Ru1 C24 C25 103.90(16) . . . . ?
C23 Ru1 C24 C25 134.6(2) . . . . ?
C23 C24 C25 C26 -1.7(3) . . . . ?
Ru1 C24 C25 C26 -53.2(2) . . . . ?
C23 C24 C25 Ru1 51.49(19) . . . . ?
O3 Ru1 C25 C26 -129.02(14) . . . . ?
O2 Ru1 C25 C26 154.60(14) . . . . ?
N7 Ru1 C25 C26 -46.05(17) . . . . ?
C27 Ru1 C25 C26 31.22(14) . . . . ?
C28 Ru1 C25 C26 68.50(15) . . . . ?
C23 Ru1 C25 C26 106.42(16) . . . . ?
C24 Ru1 C25 C26 134.1(2) . . . . ?
O3 Ru1 C25 C24 96.89(14) . . . . ?
O2 Ru1 C25 C24 20.5(2) . . . . ?
N7 Ru1 C25 C24 179.86(13) . . . . ?
C27 Ru1 C25 C24 -102.87(16) . . . . ?
C26 Ru1 C25 C24 -134.1(2) . . . . ?
C28 Ru1 C25 C24 -65.59(15) . . . . ?
C23 Ru1 C25 C24 -27.67(14) . . . . ?
C24 C25 C26 C27 -1.2(3) . . . . ?
Ru1 C25 C26 C27 -54.83(18) . . . . ?
C24 C25 C26 C30 178.3(2) . . . . ?
Ru1 C25 C26 C30 124.73(18) . . . . ?
C24 C25 C26 Ru1 53.6(2) . . . . ?
O3 Ru1 C26 C25 59.85(16) . . . . ?
O2 Ru1 C26 C25 -130.6(3) . . . . ?
N7 Ru1 C26 C25 144.06(14) . . . . ?
C27 Ru1 C26 C25 -129.4(2) . . . . ?
C28 Ru1 C26 C25 -101.41(16) . . . . ?
C23 Ru1 C26 C25 -64.38(15) . . . . ?
C24 Ru1 C26 C25 -28.30(14) . . . . ?
O3 Ru1 C26 C27 -170.78(13) . . . . ?
O2 Ru1 C26 C27 -1.2(4) . . . . ?
N7 Ru1 C26 C27 -86.58(14) . . . . ?
C25 Ru1 C26 C27 129.4(2) . . . . ?
C28 Ru1 C26 C27 27.95(14) . . . . ?
C23 Ru1 C26 C27 64.98(15) . . . . ?
C24 Ru1 C26 C27 101.06(16) . . . . ?
O3 Ru1 C26 C30 -53.67(19) . . . . ?
O2 Ru1 C26 C30 115.9(3) . . . . ?
N7 Ru1 C26 C30 30.53(18) . . . . ?
C25 Ru1 C26 C30 -113.5(2) . . . . ?
C27 Ru1 C26 C30 117.1(2) . . . . ?
C28 Ru1 C26 C30 145.1(2) . . . . ?
C23 Ru1 C26 C30 -177.91(19) . . . . ?
C24 Ru1 C26 C30 -141.8(2) . . . . ?
C25 C26 C27 C28 2.3(3) . . . . ?
C30 C26 C27 C28 -177.27(19) . . . . ?
Ru1 C26 C27 C28 -52.53(19) . . . . ?
C25 C26 C27 Ru1 54.81(18) . . . . ?
C30 C26 C27 Ru1 -124.74(19) . . . . ?
O3 Ru1 C27 C28 153.44(15) . . . . ?
O2 Ru1 C27 C28 -46.04(15) . . . . ?
N7 Ru1 C27 C28 -128.99(13) . . . . ?
C25 Ru1 C27 C28 103.32(15) . . . . ?
C26 Ru1 C27 C28 134.4(2) . . . . ?
C23 Ru1 C27 C28 28.54(13) . . . . ?
C24 Ru1 C27 C28 65.67(14) . . . . ?
O3 Ru1 C27 C26 19.1(3) . . . . ?
O2 Ru1 C27 C26 179.58(12) . . . . ?
N7 Ru1 C27 C26 96.63(14) . . . . ?
C25 Ru1 C27 C26 -31.06(14) . . . . ?
C28 Ru1 C27 C26 -134.4(2) . . . . ?
C23 Ru1 C27 C26 -105.84(15) . . . . ?
C24 Ru1 C27 C26 -68.71(15) . . . . ?
C26 C27 C28 C23 -0.5(3) . . . . ?
Ru1 C27 C28 C23 -52.79(19) . . . . ?
C26 C27 C28 Ru1 52.33(19) . . . . ?
C24 C23 C28 C27 -2.4(3) . . . . ?
C29 C23 C28 C27 171.7(2) . . . . ?
Ru1 C23 C28 C27 52.48(19) . . . . ?
C24 C23 C28 Ru1 -54.92(18) . . . . ?
C29 C23 C28 Ru1 119.2(2) . . . . ?
O3 Ru1 C28 C27 -140.9(2) . . . . ?
O2 Ru1 C28 C27 143.67(13) . . . . ?
N7 Ru1 C28 C27 59.06(14) . . . . ?
C25 Ru1 C28 C27 -66.41(14) . . . . ?
C26 Ru1 C28 C27 -28.39(13) . . . . ?
C23 Ru1 C28 C27 -134.0(2) . . . . ?
C24 Ru1 C28 C27 -103.86(15) . . . . ?
O3 Ru1 C28 C23 -6.9(3) . . . . ?
O2 Ru1 C28 C23 -82.37(14) . . . . ?
N7 Ru1 C28 C23 -166.98(13) . . . . ?
C25 Ru1 C28 C23 67.55(15) . . . . ?
C27 Ru1 C28 C23 134.0(2) . . . . ?
C26 Ru1 C28 C23 105.57(15) . . . . ?
C24 Ru1 C28 C23 30.10(14) . . . . ?
C25 C26 C30 C31X -165.4(4) . . . . ?
C27 C26 C30 C31X 14.1(4) . . . . ?
Ru1 C26 C30 C31X -76.8(4) . . . . ?
C25 C26 C30 C31 -27.2(3) . . . . ?
C27 C26 C30 C31 152.3(3) . . . . ?
Ru1 C26 C30 C31 61.4(3) . . . . ?
C25 C26 C30 C32 70.0(4) . . . . ?
C27 C26 C30 C32 -110.4(4) . . . . ?
Ru1 C26 C30 C32 158.6(3) . . . . ?
C25 C26 C30 C32X 97.3(4) . . . . ?
C27 C26 C30 C32X -83.1(5) . . . . ?
Ru1 C26 C30 C32X -174.1(4) . . . . ?
O7 S1 C33 F1 176.9(3) . . . . ?
O6 S1 C33 F1 -63.0(4) . . . . ?
O8 S1 C33 F1 55.4(4) . . . . ?
O7 S1 C33 F2 -59.7(4) . . . . ?
O6 S1 C33 F2 60.4(4) . . . . ?
O8 S1 C33 F2 178.8(3) . . . . ?
O7 S1 C33 F3 58.0(3) . . . . ?
O6 S1 C33 F3 178.1(2) . . . . ?
O8 S1 C33 F3 -63.5(3) . . . . ?
